data_2225690
loop_
_publ_author_name
'Lei, Can'
'Fang, Xin'
'Yu, Hai-Yang'
'Huang, Ming-Dong'
'Wang, Jun-Dong'

_publ_section_title
;
 Ethyl
 2-(<i>tert</i>-butoxycarbonylamino)-1,3-benzothiazole-6-carboxylate
;
_journal_coeditor_code SI2244
_journal_issue 4
_journal_name_full 'Acta Crystallographica Section E'
_journal_page_first o914
_journal_paper_doi 10.1107/S160053681001024X
_journal_volume 66
_journal_year 2010
_chemical_formula_moiety 'C15 H18 N2 O4 S'
_chemical_formula_sum 'C15 H18 N2 O4 S'
_chemical_formula_weight 322.37
_chemical_name_systematic
;
Ethyl 2-(<i>tert</i>-butoxycarbonylamino)-1,3-benzothiazole-6-carboxylate
;
_space_group_IT_number 2
_symmetry_cell_setting triclinic
_symmetry_space_group_name_Hall '-P 1'
_symmetry_space_group_name_H-M 'P -1'
_atom_sites_solution_hydrogens geom
_atom_sites_solution_primary direct
_atom_sites_solution_secondary difmap
_cell_angle_alpha 80.58(3)
_cell_angle_beta 86.61(3)
_cell_angle_gamma 81.57(3)
_cell_formula_units_Z 2
_cell_length_a 6.3026(13)
_cell_length_b 10.791(2)
_cell_length_c 11.909(2)
_cell_measurement_reflns_used 2354
_cell_measurement_temperature 293(2)
_cell_measurement_theta_max 18
_cell_measurement_theta_min 12
_cell_volume 789.9(3)
_computing_cell_refinement '<i>CrystalClear</i> (Rigaku, 2007)'
_computing_data_collection '<i>CrystalClear</i> (Rigaku, 2007)'
_computing_data_reduction '<i>CrystalClear</i> (Rigaku, 2007)'
_computing_molecular_graphics '<i>ORTEX</i> (McArdle, 1995)'
_computing_publication_material '<i>SHELXL97</i> (Sheldrick, 2008) and <i>PLATON</i> (Spek, 2009)'
_computing_structure_refinement '<i>SHELXL97</i> (Sheldrick, 2008)'
_computing_structure_solution '<i>SHELXS97</i> (Sheldrick, 2008)'
_diffrn_ambient_temperature 293(2)
_diffrn_detector_area_resol_mean 28.5714
_diffrn_measured_fraction_theta_full 0.960
_diffrn_measured_fraction_theta_max 0.960
_diffrn_measurement_device_type 'Rigaku Saturn 724 CCD area-detector diffractometer'
_diffrn_measurement_method dtprofit.ref
_diffrn_radiation_monochromator Graphite
_diffrn_radiation_source 'fine-focus sealed tube'
_diffrn_radiation_type MoK\a
_diffrn_radiation_wavelength 0.71073
_diffrn_reflns_av_R_equivalents 0.0489
_diffrn_reflns_av_sigmaI/netI 0.0644
_diffrn_reflns_limit_h_max 8
_diffrn_reflns_limit_h_min -7
_diffrn_reflns_limit_k_max 11
_diffrn_reflns_limit_k_min -13
_diffrn_reflns_limit_l_max 15
_diffrn_reflns_limit_l_min -15
_diffrn_reflns_number 6644
_diffrn_reflns_theta_full 27.49
_diffrn_reflns_theta_max 27.49
_diffrn_reflns_theta_min 3.27
_exptl_absorpt_coefficient_mu 0.224
_exptl_absorpt_correction_T_max 0.9954
_exptl_absorpt_correction_T_min 0.9874
_exptl_absorpt_correction_type numerical
_exptl_absorpt_process_details '(NUMABS; Higashi, 2000)'
_exptl_crystal_colour Colorless
_exptl_crystal_density_diffrn 1.355
_exptl_crystal_density_method 'not measured'
_exptl_crystal_description needle
_exptl_crystal_F_000 340
_exptl_crystal_size_max 0.70
_exptl_crystal_size_mid 0.05
_exptl_crystal_size_min 0.02
_refine_diff_density_max 0.255
_refine_diff_density_min -0.299
_refine_ls_extinction_method none
_refine_ls_goodness_of_fit_ref 1.105
_refine_ls_hydrogen_treatment constr
_refine_ls_matrix_type full
_refine_ls_number_parameters 199
_refine_ls_number_reflns 3469
_refine_ls_number_restraints 0
_refine_ls_restrained_S_all 1.105
_refine_ls_R_factor_all 0.1260
_refine_ls_R_factor_gt 0.0879
_refine_ls_shift/su_max 0.000
_refine_ls_shift/su_mean 0.000
_refine_ls_structure_factor_coef Fsqd
_refine_ls_weighting_details 'w=1/[\s^2^(Fo^2^)+(0.0613P)^2^+0.8390P] where P=(Fo^2^+2Fc^2^)/3'
_refine_ls_weighting_scheme calc
_refine_ls_wR_factor_gt 0.1755
_refine_ls_wR_factor_ref 0.2026
_reflns_number_gt 2412
_reflns_number_total 3469
_reflns_threshold_expression I>2sigma(I)
_cod_data_source_file si2244.cif
_cod_data_source_block I
_cod_depositor_comments
;
The following automatic conversions were performed:
'_symmetry_cell_setting' value 'Triclinic' changed to 'triclinic'
according to '/home/saulius/struct/CIF-dictionaries/cif_core.dic'
dictionary named 'cif_core.dic' version 2.4.1 from
2010-06-29.

'_exptl_absorpt_correction_type' value 'Numerical' changed to
'numerical' according to
'/home/saulius/struct/CIF-dictionaries/cif_core.dic' dictionary named
'cif_core.dic' version 2.4.1 from 2010-06-29.

Automatic conversion script
Id: cif_fix_enum 1527 2010-12-29 10:47:43Z saulius 
;
_cod_database_code 2225690
_cod_database_fobs_code 2225690

loop_
_symmetry_equiv_pos_as_xyz
'x, y, z'
'-x, -y, -z'

loop_
_atom_site_type_symbol
_atom_site_label
_atom_site_fract_x
_atom_site_fract_y
_atom_site_fract_z
_atom_site_U_iso_or_equiv
_atom_site_adp_type
_atom_site_calc_flag
_atom_site_refinement_flags
_atom_site_occupancy
_atom_site_disorder_assembly
_atom_site_disorder_group
S S1 -0.00627(16) 0.75048(10) 0.94306(9) 0.0535(3) Uani d . 1 . .
O O1 -0.5534(4) 0.6760(2) 1.1764(2) 0.0535(7) Uani d . 1 . .
N N1 -0.4017(5) 0.8086(3) 1.0445(3) 0.0463(7) Uani d . 1 . .
H H1 -0.5187 0.8593 1.0515 0.056 Uiso calc R 1 . .
O O4 0.6440(4) 0.9028(3) 0.6602(2) 0.0544(7) Uani d . 1 . .
N N2 -0.2502(5) 0.9692(3) 0.9263(2) 0.0425(7) Uani d . 1 . .
O O2 -0.2352(5) 0.6079(3) 1.0923(3) 0.0736(10) Uani d . 1 . .
O O3 0.5621(5) 1.1131(3) 0.6102(3) 0.0702(9) Uani d . 1 . .
C C1 -0.6011(11) 0.4579(5) 1.1729(5) 0.101(2) Uani d . 1 . .
H H1A -0.6143 0.3772 1.2185 0.151 Uiso calc R 1 . .
H H1B -0.4776 0.4496 1.1221 0.151 Uiso calc R 1 . .
H H1C -0.7275 0.4866 1.1295 0.151 Uiso calc R 1 . .
C C2 -0.3890(9) 0.5131(6) 1.3253(5) 0.113(2) Uani d . 1 . .
H H2A -0.4042 0.4330 1.3717 0.169 Uiso calc R 1 . .
H H2B -0.3848 0.5759 1.3733 0.169 Uiso calc R 1 . .
H H2C -0.2583 0.5050 1.2798 0.169 Uiso calc R 1 . .
C C3 -0.7806(8) 0.5823(5) 1.3176(5) 0.0844(17) Uani d . 1 . .
H H3A -0.8094 0.5075 1.3685 0.127 Uiso calc R 1 . .
H H3B -0.8973 0.6104 1.2671 0.127 Uiso calc R 1 . .
H H3C -0.7654 0.6480 1.3608 0.127 Uiso calc R 1 . .
C C4 -0.5758(7) 0.5525(4) 1.2490(4) 0.0599(11) Uani d . 1 . .
C C5 -0.3848(6) 0.6882(4) 1.1045(3) 0.0497(9) Uani d . 1 . .
C C6 -0.2382(6) 0.8519(4) 0.9732(3) 0.0426(8) Uani d . 1 . .
C C7 -0.0652(5) 0.9890(3) 0.8612(3) 0.0410(8) Uani d . 1 . .
C C8 -0.0223(6) 1.1047(4) 0.7995(3) 0.0483(9) Uani d . 1 . .
H H8 -0.1213 1.1775 0.8004 0.058 Uiso calc R 1 . .
C C9 0.1687(6) 1.1096(4) 0.7373(3) 0.0506(9) Uani d . 1 . .
H H9 0.1980 1.1866 0.6962 0.061 Uiso calc R 1 . .
C C10 0.3196(5) 1.0007(4) 0.7350(3) 0.0448(9) Uani d . 1 . .
C C11 0.2781(6) 0.8856(4) 0.7956(3) 0.0479(9) Uani d . 1 . .
H H11 0.3769 0.8129 0.7938 0.057 Uiso calc R 1 . .
C C12 0.0869(6) 0.8803(3) 0.8590(3) 0.0438(8) Uani d . 1 . .
C C13 0.5180(6) 1.0144(4) 0.6628(3) 0.0500(9) Uani d . 1 . .
C C14 0.8351(6) 0.9081(4) 0.5871(3) 0.0554(10) Uani d . 1 . .
H H14A 0.9345 0.9534 0.6178 0.066 Uiso calc R 1 . .
H H14B 0.7982 0.9520 0.5116 0.066 Uiso calc R 1 . .
C C15 0.9356(9) 0.7748(5) 0.5812(5) 0.0817(15) Uani d . 1 . .
H H15A 1.0624 0.7757 0.5324 0.123 Uiso calc R 1 . .
H H15B 0.8357 0.7307 0.5512 0.123 Uiso calc R 1 . .
H H15C 0.9734 0.7326 0.6561 0.123 Uiso calc R 1 . .

loop_
_atom_site_aniso_label
_atom_site_aniso_U_11
_atom_site_aniso_U_22
_atom_site_aniso_U_33
_atom_site_aniso_U_12
_atom_site_aniso_U_13
_atom_site_aniso_U_23
S1 0.0453(6) 0.0497(6) 0.0608(6) -0.0027(4) 0.0103(4) -0.0027(5)
O1 0.0468(15) 0.0474(15) 0.0610(17) -0.0030(12) 0.0131(13) -0.0014(13)
N1 0.0382(16) 0.0485(18) 0.0490(18) -0.0047(13) 0.0040(14) -0.0009(14)
O4 0.0382(14) 0.0655(18) 0.0594(17) -0.0122(13) 0.0127(12) -0.0099(14)
N2 0.0373(16) 0.0482(18) 0.0424(16) -0.0074(13) -0.0003(13) -0.0073(14)
O2 0.0594(19) 0.0573(18) 0.090(2) 0.0079(15) 0.0272(17) 0.0049(16)
O3 0.0549(18) 0.065(2) 0.085(2) -0.0168(15) 0.0138(16) 0.0076(17)
C1 0.128(5) 0.060(3) 0.113(5) -0.028(3) 0.036(4) -0.013(3)
C2 0.071(4) 0.144(6) 0.099(4) -0.015(4) -0.011(3) 0.057(4)
C3 0.072(3) 0.070(3) 0.097(4) -0.010(2) 0.040(3) 0.013(3)
C4 0.054(2) 0.049(2) 0.071(3) -0.0094(19) 0.010(2) 0.008(2)
C5 0.040(2) 0.051(2) 0.056(2) -0.0070(17) 0.0093(18) -0.0075(19)
C6 0.0377(18) 0.049(2) 0.0417(19) -0.0057(15) -0.0012(15) -0.0082(16)
C7 0.0324(17) 0.047(2) 0.0438(19) -0.0050(15) -0.0003(15) -0.0094(16)
C8 0.0395(19) 0.046(2) 0.059(2) -0.0067(16) 0.0004(17) -0.0060(18)
C9 0.045(2) 0.052(2) 0.055(2) -0.0145(17) 0.0038(18) -0.0057(19)
C10 0.0319(18) 0.055(2) 0.049(2) -0.0094(16) 0.0022(15) -0.0106(18)
C11 0.0381(19) 0.053(2) 0.050(2) -0.0017(16) 0.0021(16) -0.0076(18)
C12 0.0391(19) 0.051(2) 0.0417(19) -0.0065(16) 0.0012(15) -0.0077(16)
C13 0.0357(19) 0.063(3) 0.051(2) -0.0116(18) -0.0027(16) -0.0047(19)
C14 0.042(2) 0.073(3) 0.052(2) -0.0156(19) 0.0139(18) -0.012(2)
C15 0.078(3) 0.081(3) 0.084(4) -0.008(3) 0.027(3) -0.020(3)

loop_
_atom_type_symbol
_atom_type_description
_atom_type_scat_dispersion_real
_atom_type_scat_dispersion_imag
_atom_type_scat_source
C C 0.0033 0.0016 'International Tables Vol C Tables 4.2.6.8 and 6.1.1.4'
H H 0.0000 0.0000 'International Tables Vol C Tables 4.2.6.8 and 6.1.1.4'
N N 0.0061 0.0033 'International Tables Vol C Tables 4.2.6.8 and 6.1.1.4'
O O 0.0106 0.0060 'International Tables Vol C Tables 4.2.6.8 and 6.1.1.4'
S S 0.1246 0.1234 'International Tables Vol C Tables 4.2.6.8 and 6.1.1.4'

loop_
_geom_angle_atom_site_label_1
_geom_angle_atom_site_label_2
_geom_angle_atom_site_label_3
_geom_angle_site_symmetry_1
_geom_angle_site_symmetry_3
_geom_angle
_geom_angle_publ_flag
C12 S1 C6 . . 87.89(18) ?
C5 O1 C4 . . 120.7(3) ?
C5 N1 C6 . . 122.6(3) ?
C5 N1 H1 . . 118.7 ?
C6 N1 H1 . . 118.7 ?
C13 O4 C14 . . 115.5(3) ?
C6 N2 C7 . . 110.1(3) ?
C4 C1 H1A . . 109.5 ?
C4 C1 H1B . . 109.5 ?
H1A C1 H1B . . 109.5 ?
C4 C1 H1C . . 109.5 ?
H1A C1 H1C . . 109.5 ?
H1B C1 H1C . . 109.5 ?
C4 C2 H2A . . 109.5 ?
C4 C2 H2B . . 109.5 ?
H2A C2 H2B . . 109.5 ?
C4 C2 H2C . . 109.5 ?
H2A C2 H2C . . 109.5 ?
H2B C2 H2C . . 109.5 ?
C4 C3 H3A . . 109.5 ?
C4 C3 H3B . . 109.5 ?
H3A C3 H3B . . 109.5 ?
C4 C3 H3C . . 109.5 ?
H3A C3 H3C . . 109.5 ?
H3B C3 H3C . . 109.5 ?
O1 C4 C2 . . 109.9(4) ?
O1 C4 C1 . . 108.4(4) ?
C2 C4 C1 . . 113.7(5) ?
O1 C4 C3 . . 102.9(3) ?
C2 C4 C3 . . 110.7(5) ?
C1 C4 C3 . . 110.7(4) ?
O2 C5 O1 . . 126.7(4) ?
O2 C5 N1 . . 123.0(3) ?
O1 C5 N1 . . 110.3(3) ?
N2 C6 N1 . . 121.3(3) ?
N2 C6 S1 . . 117.2(3) ?
N1 C6 S1 . . 121.5(3) ?
N2 C7 C8 . . 125.6(3) ?
N2 C7 C12 . . 114.9(3) ?
C8 C7 C12 . . 119.5(3) ?
C9 C8 C7 . . 119.1(4) ?
C9 C8 H8 . . 120.4 ?
C7 C8 H8 . . 120.4 ?
C8 C9 C10 . . 121.2(4) ?
C8 C9 H9 . . 119.4 ?
C10 C9 H9 . . 119.4 ?
C11 C10 C9 . . 120.1(3) ?
C11 C10 C13 . . 122.5(3) ?
C9 C10 C13 . . 117.3(3) ?
C10 C11 C12 . . 119.0(4) ?
C10 C11 H11 . . 120.5 ?
C12 C11 H11 . . 120.5 ?
C11 C12 C7 . . 121.2(3) ?
C11 C12 S1 . . 128.9(3) ?
C7 C12 S1 . . 109.9(3) ?
O3 C13 O4 . . 122.8(4) ?
O3 C13 C10 . . 124.7(4) ?
O4 C13 C10 . . 112.5(3) ?
O4 C14 C15 . . 107.8(3) ?
O4 C14 H14A . . 110.1 ?
C15 C14 H14A . . 110.1 ?
O4 C14 H14B . . 110.1 ?
C15 C14 H14B . . 110.1 ?
H14A C14 H14B . . 108.5 ?
C14 C15 H15A . . 109.5 ?
C14 C15 H15B . . 109.5 ?
H15A C15 H15B . . 109.5 ?
C14 C15 H15C . . 109.5 ?
H15A C15 H15C . . 109.5 ?
H15B C15 H15C . . 109.5 ?

loop_
_geom_bond_atom_site_label_1
_geom_bond_atom_site_label_2
_geom_bond_site_symmetry_2
_geom_bond_distance
_geom_bond_publ_flag
S1 C12 . 1.738(4) ?
S1 C6 . 1.750(4) ?
O1 C5 . 1.332(4) ?
O1 C4 . 1.486(5) ?
N1 C5 . 1.369(5) ?
N1 C6 . 1.382(5) ?
N1 H1 . 0.8600 ?
O4 C13 . 1.345(5) ?
O4 C14 . 1.446(4) ?
N2 C6 . 1.290(4) ?
N2 C7 . 1.385(4) ?
O2 C5 . 1.203(5) ?
O3 C13 . 1.205(4) ?
C1 C4 . 1.501(7) ?
C1 H1A . 0.9600 ?
C1 H1B . 0.9600 ?
C1 H1C . 0.9600 ?
C2 C4 . 1.499(7) ?
C2 H2A . 0.9600 ?
C2 H2B . 0.9600 ?
C2 H2C . 0.9600 ?
C3 C4 . 1.509(6) ?
C3 H3A . 0.9600 ?
C3 H3B . 0.9600 ?
C3 H3C . 0.9600 ?
C7 C8 . 1.396(5) ?
C7 C12 . 1.404(5) ?
C8 C9 . 1.379(5) ?
C8 H8 . 0.9300 ?
C9 C10 . 1.402(5) ?
C9 H9 . 0.9300 ?
C10 C11 . 1.382(5) ?
C10 C13 . 1.487(5) ?
C11 C12 . 1.388(5) ?
C11 H11 . 0.9300 ?
C14 C15 . 1.495(6) ?
C14 H14A . 0.9700 ?
C14 H14B . 0.9700 ?
C15 H15A . 0.9600 ?
C15 H15B . 0.9600 ?
C15 H15C . 0.9600 ?

loop_
_geom_hbond_atom_site_label_D
_geom_hbond_atom_site_label_H
_geom_hbond_atom_site_label_A
_geom_hbond_site_symmetry_A
_geom_hbond_distance_DH
_geom_hbond_distance_HA
_geom_hbond_distance_DA
_geom_hbond_angle_DHA
N1 H1 N2 2_477 0.86 2.22 3.054(14) 162.4
C8 H8 O1 2_477 0.93 2.43 3.334(14) 163.8
C14 H14A Cg2 1_655 0.97 2.66 3.523(18) 148.5

loop_
_cod_related_entry_id
_cod_related_entry_database
_cod_related_entry_code
1 ChemSpider 24744726
